data_7057459
loop_
_publ_author_name
'El-Massaoudi, Mohamed'
'Radi, Smaail'
'Salhi, Amin'
'Mabkhot, Yahia N.'
'Al-Showiman, Salim S.'
'Ghabbour, Hazem A.'
'Adarsh, N. N.'
'Garcia, Yann'

_publ_section_title
;
 Novel 1D coordination polymers built from acyclic cryptate containing
 bis(1H-1,2,4-triazole) ligands and featuring coordinated counteranions
;
_journal_issue 14
_journal_name_full 'New Journal of Chemistry'
_journal_page_first 11324
_journal_paper_doi 10.1039/C8NJ00799C
_journal_volume 42
_journal_year 2018
_chemical_formula_sum 'C24 H40 Cu N14 O12'
_chemical_formula_weight 780.24
_space_group_crystal_system monoclinic
_space_group_IT_number 12
_space_group_name_Hall '-C 2y'
_space_group_name_H-M_alt 'C 1 2/m 1'
_symmetry_space_group_name_Hall '-C 2y'
_symmetry_space_group_name_H-M 'C 1 2/m 1'
_atom_sites_solution_hydrogens geom
_audit_creation_method SHELXL-2016/6
_audit_update_record
;
2018-02-18 deposited with the CCDC.
2018-05-08 downloaded from the CCDC.
;
_cell_angle_alpha 90
_cell_angle_beta 110.972(4)
_cell_angle_gamma 90
_cell_formula_units_Z 2
_cell_length_a 13.9407(14)
_cell_length_b 16.0084(15)
_cell_length_c 8.8745(11)
_cell_measurement_reflns_used 1710
_cell_measurement_temperature 293(2)
_cell_measurement_theta_max 25.00
_cell_measurement_theta_min 2.54
_cell_volume 1849.3(3)
_computing_cell_refinement 'Bruker SAINT'
_computing_data_collection 'Bruker APEX2'
_computing_data_reduction 'Bruker SAINT'
_computing_molecular_graphics 'MERCURY 3.1'
_computing_publication_material 'ORTEP 3v.2'
_computing_structure_refinement 'SHELXL-2016/6 (Sheldrick, 2016)'
_computing_structure_solution 'SHELXT 2014/5 (Sheldrick, 2014)'
_diffrn_ambient_temperature 293(2)
_diffrn_measured_fraction_theta_full 0.999
_diffrn_measured_fraction_theta_max 0.999
_diffrn_measurement_device_type 'Bruker APEX-II CCD'
_diffrn_measurement_method '\f and \w scans'
_diffrn_radiation_type MoK\a
_diffrn_radiation_wavelength 0.71073
_diffrn_reflns_av_R_equivalents 0.0962
_diffrn_reflns_av_unetI/netI 0.0364
_diffrn_reflns_Laue_measured_fraction_full 0.999
_diffrn_reflns_Laue_measured_fraction_max 0.999
_diffrn_reflns_limit_h_max 16
_diffrn_reflns_limit_h_min -16
_diffrn_reflns_limit_k_max 18
_diffrn_reflns_limit_k_min -18
_diffrn_reflns_limit_l_max 10
_diffrn_reflns_limit_l_min -10
_diffrn_reflns_number 26770
_diffrn_reflns_point_group_measured_fraction_full 0.999
_diffrn_reflns_point_group_measured_fraction_max 0.999
_diffrn_reflns_theta_full 25.000
_diffrn_reflns_theta_max 25.000
_diffrn_reflns_theta_min 2.545
_diffrn_source 'fine-focus sealed tube'
_exptl_absorpt_coefficient_mu 0.665
_exptl_absorpt_correction_T_max 0.9156
_exptl_absorpt_correction_T_min 0.8215
_exptl_absorpt_correction_type multi-scan
_exptl_absorpt_process_details sadabs
_exptl_crystal_colour blue
_exptl_crystal_density_diffrn 1.401
_exptl_crystal_description block
_exptl_crystal_F_000 814
_exptl_crystal_size_max 0.310
_exptl_crystal_size_mid 0.290
_exptl_crystal_size_min 0.130
_refine_diff_density_max 1.190
_refine_diff_density_min -0.625
_refine_diff_density_rms 0.113
_refine_ls_extinction_method none
_refine_ls_goodness_of_fit_ref 1.127
_refine_ls_hydrogen_treatment constr
_refine_ls_matrix_type full
_refine_ls_number_parameters 123
_refine_ls_number_reflns 1702
_refine_ls_number_restraints 14
_refine_ls_restrained_S_all 1.125
_refine_ls_R_factor_all 0.0980
_refine_ls_R_factor_gt 0.0780
_refine_ls_shift/su_max 0.009
_refine_ls_shift/su_mean 0.001
_refine_ls_structure_factor_coef Fsqd
_refine_ls_weighting_details 'w=1/[\s^2^(Fo^2^)+(0.1309P)^2^+9.1358P] where P=(Fo^2^+2Fc^2^)/3'
_refine_ls_weighting_scheme calc
_refine_ls_wR_factor_gt 0.2202
_refine_ls_wR_factor_ref 0.2405
_reflns_Friedel_coverage 0.000
_reflns_number_gt 1378
_reflns_number_total 1702
_reflns_threshold_expression 'I > 2\s(I)'
_cod_data_source_file c8nj00799c2.cif
_cod_data_source_block 3
_cod_depositor_comments 'Adding full bibliography for 7057458--7057459.cif.'
_cod_database_code 7057459
_shelx_shelxl_version_number 2016/6
_shelx_space_group_comment
;
The symmetry employed for this shelxl refinement is uniquely defined
by the following loop, which should always be used as a source of
symmetry information in preference to the above space-group names.
They are only intended as comments.
;
_shelx_estimated_absorpt_t_min 0.820
_shelx_estimated_absorpt_t_max 0.919
_exptl_absorpt_special_details sadabs

loop_
_space_group_symop_operation_xyz
'x, y, z'
'-x, y, -z'
'x+1/2, y+1/2, z'
'-x+1/2, y+1/2, -z'
'-x, -y, -z'
'x, -y, z'
'-x+1/2, -y+1/2, -z'
'x+1/2, -y+1/2, z'

loop_
_atom_site_label
_atom_site_type_symbol
_atom_site_fract_x
_atom_site_fract_y
_atom_site_fract_z
_atom_site_U_iso_or_equiv
_atom_site_adp_type
_atom_site_occupancy
_atom_site_site_symmetry_order
_atom_site_calc_flag
_atom_site_refinement_flags_posn
_atom_site_refinement_flags_adp
_atom_site_refinement_flags_occupancy
_atom_site_disorder_assembly
_atom_site_disorder_group
Cu1 Cu -1.000000 0.000000 -0.500000 0.0361(5) Uani 1 4 d S T P . .
O1 O -0.3708(3) -0.2064(3) -0.6822(5) 0.0620(13) Uani 1 1 d . . . . .
O2 O -0.500000 -0.1667(4) -0.500000 0.0675(18) Uani 1 2 d S T P . .
O4 O -0.7495(10) 0.000000 -0.732(3) 0.128(4) Uiso 0.6 2 d DS . P A 1
O5 O -0.9028(14) 0.000000 -0.8640(16) 0.128(4) Uiso 0.6 2 d DS . P A 1
O6 O -0.8681(17) 0.000000 -0.615(2) 0.128(4) Uiso 0.6 2 d DS . P A 1
O4A O -0.7596(17) 0.0333(16) -0.623(3) 0.097(6) Uiso 0.2 1 d D . P A 2
O5A O -0.9009(18) 0.0307(16) -0.677(3) 0.097(6) Uiso 0.2 1 d D . P A 2
O6A O -0.814(3) -0.0445(13) -0.823(3) 0.097(6) Uiso 0.2 1 d D . P A 2
N1 N -0.1603(5) -0.1708(4) -0.8588(6) 0.0676(17) Uani 1 1 d . . . . .
N2 N -0.0833(3) -0.0900(3) -0.6469(5) 0.0366(10) Uani 1 1 d . . . . .
N3 N -0.1764(4) -0.2007(3) -0.7285(5) 0.0418(11) Uani 1 1 d . . . . .
N7 N -0.8363(7) 0.000000 -0.7264(10) 0.061(2) Uani 1 2 d DS T P . .
C1 C -0.1039(6) -0.1049(4) -0.8045(7) 0.0620(18) Uani 1 1 d . . . . .
H1A H -0.080045 -0.071114 -0.868866 0.074 Uiso 1 1 calc R U . . .
C2 C -0.1296(4) -0.1525(3) -0.6044(6) 0.0411(13) Uani 1 1 d . . . . .
H2A H -0.129181 -0.161226 -0.500533 0.049 Uiso 1 1 calc R U . . .
C3 C -0.2387(5) -0.2754(4) -0.7382(7) 0.0503(15) Uani 1 1 d . . . . .
H3A H -0.220115 -0.300241 -0.631867 0.060 Uiso 1 1 calc R U . . .
H3B H -0.224604 -0.315919 -0.808863 0.060 Uiso 1 1 calc R U . . .
C4 C -0.3498(5) -0.2549(5) -0.8005(7) 0.0625(18) Uani 1 1 d . . . . .
H4A H -0.367413 -0.223812 -0.900523 0.075 Uiso 1 1 calc R U . . .
H4B H -0.390160 -0.305857 -0.821510 0.075 Uiso 1 1 calc R U . . .
C5 C -0.4659(6) -0.1658(6) -0.7439(10) 0.077(2) Uani 1 1 d . . . . .
H5A H -0.520400 -0.206872 -0.782302 0.093 Uiso 1 1 calc R U . . .
H5B H -0.468081 -0.130897 -0.834471 0.093 Uiso 1 1 calc R U . . .
C6 C -0.4820(7) -0.1146(5) -0.6201(11) 0.084(2) Uani 1 1 d . . . . .
H6A H -0.421992 -0.079935 -0.569140 0.101 Uiso 1 1 calc R U . . .
H6B H -0.540516 -0.078167 -0.668798 0.101 Uiso 1 1 calc R U . . .

loop_
_atom_site_aniso_label
_atom_site_aniso_U_11
_atom_site_aniso_U_22
_atom_site_aniso_U_33
_atom_site_aniso_U_23
_atom_site_aniso_U_13
_atom_site_aniso_U_12
Cu1 0.0398(8) 0.0324(7) 0.0261(7) 0.000 -0.0005(5) 0.000
O1 0.053(3) 0.089(3) 0.041(2) -0.006(2) 0.0135(19) -0.007(2)
O2 0.084(5) 0.051(4) 0.075(5) 0.000 0.037(4) 0.000
N1 0.116(5) 0.056(3) 0.031(3) -0.011(2) 0.027(3) -0.031(3)
N2 0.043(2) 0.037(2) 0.026(2) -0.0015(17) 0.0076(18) 0.0000(19)
N3 0.052(3) 0.042(2) 0.030(2) -0.0057(19) 0.013(2) -0.010(2)
N7 0.066(5) 0.059(5) 0.070(5) 0.000 0.038(4) 0.000
C1 0.103(5) 0.051(4) 0.036(3) -0.006(3) 0.030(3) -0.022(4)
C2 0.049(3) 0.047(3) 0.025(2) -0.004(2) 0.010(2) -0.008(2)
C3 0.060(4) 0.048(3) 0.042(3) -0.011(3) 0.018(3) -0.020(3)
C4 0.057(4) 0.087(5) 0.040(3) -0.017(3) 0.014(3) -0.028(4)
C5 0.074(5) 0.090(6) 0.066(5) 0.016(4) 0.024(4) 0.000(4)
C6 0.093(6) 0.068(5) 0.092(6) 0.016(4) 0.035(5) 0.003(4)

loop_
_atom_type_symbol
_atom_type_description
_atom_type_scat_dispersion_real
_atom_type_scat_dispersion_imag
_atom_type_scat_source
C C 0.0033 0.0016 'International Tables Vol C Tables 4.2.6.8 and 6.1.1.4'
H H 0.0000 0.0000 'International Tables Vol C Tables 4.2.6.8 and 6.1.1.4'
Cu Cu 0.3201 1.2651 'International Tables Vol C Tables 4.2.6.8 and 6.1.1.4'
N N 0.0061 0.0033 'International Tables Vol C Tables 4.2.6.8 and 6.1.1.4'
O O 0.0106 0.0060 'International Tables Vol C Tables 4.2.6.8 and 6.1.1.4'

loop_
_geom_angle_atom_site_label_1
_geom_angle_atom_site_label_2
_geom_angle_atom_site_label_3
_geom_angle
_geom_angle_site_symmetry_1
_geom_angle_site_symmetry_3
N2 Cu1 N2 180.00(17) 5_454 1_455
N2 Cu1 N2 88.4(2) 5_454 6_455
N2 Cu1 N2 91.6(2) 1_455 6_455
N2 Cu1 N2 91.6(2) 5_454 2_454
N2 Cu1 N2 88.4(2) 1_455 2_454
N2 Cu1 N2 180.0(2) 6_455 2_454
N2 Cu1 O6 94.4(4) 5_454 5_354
N2 Cu1 O6 85.6(4) 1_455 5_354
N2 Cu1 O6 85.6(4) 6_455 5_354
N2 Cu1 O6 94.4(4) 2_454 5_354
N2 Cu1 O6 85.6(4) 5_454 .
N2 Cu1 O6 94.4(4) 1_455 .
N2 Cu1 O6 94.4(4) 6_455 .
N2 Cu1 O6 85.6(4) 2_454 .
O6 Cu1 O6 180.0 5_354 .
C5 O1 C4 112.5(5) . .
C6 O2 C6 109.5(8) . 2_454
N7 O6 Cu1 154.2(16) . .
O4A O4A N7 64.8(13) 6 .
N7 O4A O6A 47.5(10) . 6
O4A O4A O5A 88.7(12) 6 .
N7 O4A O5A 41.5(11) . .
O6A O4A O5A 72.0(15) 6 .
O5A O5A N7 66.6(13) 6 .
O5A O5A O4A 91.3(12) 6 .
N7 O5A O4A 42.1(11) . .
N7 O6A O6A 54.7(12) . 6
N7 O6A O4A 48.2(11) . 6
C1 N1 N3 103.7(5) . .
C2 N2 C1 102.7(4) . .
C2 N2 Cu1 125.9(3) . 1_655
C1 N2 Cu1 131.3(4) . 1_655
C2 N3 N1 109.0(5) . .
C2 N3 C3 129.6(5) . .
N1 N3 C3 121.4(4) . .
O6 N7 O4 133.0(17) . .
O6 N7 O5A 35.9(13) . 6
O4 N7 O5A 150.2(16) . 6
O6 N7 O6A 144.6(12) . 6
O4 N7 O6A 58.5(15) . 6
O5A N7 O6A 150(2) . .
O5A N7 O6A 114(2) 6 .
O6A N7 O6A 71(2) 6 .
O6 N7 O5 116.0(16) . .
O4 N7 O5 111.1(16) . .
O5A N7 O4A 96(2) . .
O5A N7 O4A 116.7(19) 6 .
O6A N7 O4A 84(2) 6 .
O6A N7 O4A 113(2) . .
O6 N7 O4A 82.6(18) . 6
O4 N7 O4A 55.5(15) . 6
O5 N7 O4A 149.5(15) . 6
N1 C1 N2 113.9(5) . .
N1 C1 H1A 123.1 . .
N2 C1 H1A 123.1 . .
N3 C2 N2 110.7(5) . .
N3 C2 H2A 124.6 . .
N2 C2 H2A 124.6 . .
N3 C3 C4 111.1(5) . .
N3 C3 H3A 109.4 . .
C4 C3 H3A 109.4 . .
N3 C3 H3B 109.4 . .
C4 C3 H3B 109.4 . .
H3A C3 H3B 108.0 . .
O1 C4 C3 108.1(5) . .
O1 C4 H4A 110.1 . .
C3 C4 H4A 110.1 . .
O1 C4 H4B 110.1 . .
C3 C4 H4B 110.1 . .
H4A C4 H4B 108.4 . .
O1 C5 C6 110.3(6) . .
O1 C5 H5A 109.6 . .
C6 C5 H5A 109.6 . .
O1 C5 H5B 109.6 . .
C6 C5 H5B 109.6 . .
H5A C5 H5B 108.1 . .
O2 C6 C5 110.4(7) . .
O2 C6 H6A 109.6 . .
C5 C6 H6A 109.6 . .
O2 C6 H6B 109.6 . .
C5 C6 H6B 109.6 . .
H6A C6 H6B 108.1 . .

loop_
_geom_bond_atom_site_label_1
_geom_bond_atom_site_label_2
_geom_bond_distance
_geom_bond_site_symmetry_2
Cu1 N2 2.010(4) 5_454
Cu1 N2 2.010(4) 1_455
Cu1 N2 2.010(4) 6_455
Cu1 N2 2.010(4) 2_454
Cu1 O6 2.402(14) 5_354
Cu1 O6 2.402(14) .
O1 C5 1.400(9) .
O1 C4 1.419(8) .
O2 C6 1.444(9) .
O2 C6 1.444(9) 2_454
O4 N7 1.228(8) .
O5 N7 1.241(8) .
O6 N7 1.220(8) .
O4A O4A 1.07(5) 6
O4A N7 1.250(9) .
O4A O6A 1.67(3) 6
O4A O5A 1.85(3) .
O5A O5A 0.98(5) 6
O5A N7 1.236(9) .
O6A N7 1.235(9) .
O6A O6A 1.43(4) 6
N1 C1 1.300(8) .
N1 N3 1.344(7) .
N2 C2 1.317(7) .
N2 C1 1.344(7) .
N3 C2 1.312(7) .
N3 C3 1.461(7) .
C1 H1A 0.9300 .
C2 H2A 0.9300 .
C3 C4 1.483(9) .
C3 H3A 0.9700 .
C3 H3B 0.9700 .
C4 H4A 0.9700 .
C4 H4B 0.9700 .
C5 C6 1.451(11) .
C5 H5A 0.9700 .
C5 H5B 0.9700 .
C6 H6A 0.9700 .
C6 H6B 0.9700 .

loop_
_geom_torsion_atom_site_label_1
_geom_torsion_atom_site_label_2
_geom_torsion_atom_site_label_3
_geom_torsion_atom_site_label_4
_geom_torsion
_geom_torsion_site_symmetry_1
_geom_torsion_site_symmetry_4
O4A O4A O5A O5A 0.002(1) 6 6
N7 O4A O5A O5A 51.9(11) . 6
O6A O4A O5A O5A 96.9(9) 6 6
O4A O4A O5A N7 -51.9(11) 6 .
O6A O4A O5A N7 45.1(16) 6 .
C1 N1 N3 C2 -0.2(8) . .
C1 N1 N3 C3 179.2(6) . .
Cu1 O6 N7 O4 180.000(8) . .
Cu1 O6 N7 O5 0.000(5) . .
O4A O5A N7 O5A 121.0(14) . 6
O5A O5A N7 O6A 152.3(18) 6 6
O4A O5A N7 O6A -87(2) . 6
O5A O5A N7 O6A 59.2(15) 6 .
O4A O5A N7 O6A -179.8(6) . .
O5A O5A N7 O4A -121.0(14) 6 .
O5A O5A N7 O4A -72.4(18) 6 6
O4A O5A N7 O4A 49(3) . 6
O6A O6A N7 O5A 105.2(18) 6 .
O4A O6A N7 O5A -138(2) 6 .
O6A O6A N7 O5A 149(2) 6 6
O4A O6A N7 O5A -94(2) 6 6
O4A O6A N7 O6A 117.0(17) 6 6
O6A O6A N7 O4A -74.6(17) 6 .
O4A O6A N7 O4A 42(2) 6 .
O6A O6A N7 O4A -117.0(17) 6 6
O4A O4A N7 O5A 119.6(13) 6 .
O6A O4A N7 O5A -114(2) 6 .
O4A O4A N7 O5A 75.3(19) 6 6
O6A O4A N7 O5A -158(2) 6 6
O5A O4A N7 O5A -44(3) . 6
O4A O4A N7 O6A -126.5(14) 6 6
O5A O4A N7 O6A 114(2) . 6
O4A O4A N7 O6A -60.5(13) 6 .
O6A O4A N7 O6A 66(2) 6 .
O5A O4A N7 O6A 179.9(3) . .
O6A O4A N7 O4A 126.5(14) 6 6
O5A O4A N7 O4A -119.6(13) . 6
N3 N1 C1 N2 -0.5(9) . .
C2 N2 C1 N1 1.0(8) . .
Cu1 N2 C1 N1 179.0(5) 1_655 .
N1 N3 C2 N2 0.8(7) . .
C3 N3 C2 N2 -178.5(5) . .
C1 N2 C2 N3 -1.1(7) . .
Cu1 N2 C2 N3 -179.2(3) 1_655 .
C2 N3 C3 C4 97.4(7) . .
N1 N3 C3 C4 -81.8(7) . .
C5 O1 C4 C3 164.4(6) . .
N3 C3 C4 O1 -68.3(7) . .
C4 O1 C5 C6 -177.9(6) . .
C6 O2 C6 C5 -178.7(9) 2_454 .
O1 C5 C6 O2 -71.0(8) . .
